data_4123977
loop_
_publ_author_name
'Wang, C.'
'Li, Y.-Q.'
'Feng, P.-Y.'
'Zheng, N.-F.'
'Zivkovic, O.'
'Yang, C.-S.'
'Bu Xianhui'

_publ_section_title
;
 Three-dimensional superlattices built from (M4 In16 S33)(10-) (M = Mn,
 Co, Zn, Cd) supertetrahedral clusters
;
_journal_name_full 'Journal of the American Chemical Society'
_journal_page_first 11506
_journal_page_last 11507
_journal_volume 123
_journal_year 2001
_chemical_formula_sum 'In16 S33 Zn4'
_chemical_name_systematic '(Zn4 In16 S33) ((N2 C4 H8) ((N H2) C3 H6)2)'
_space_group_IT_number 142
_symmetry_space_group_name_Hall '-I 4bd 2c'
_symmetry_space_group_name_H-M 'I 41/a c d :2'
_cell_angle_alpha 90
_cell_angle_beta 90
_cell_angle_gamma 90
_cell_formula_units_Z 8
_cell_length_a 23.58
_cell_length_b 23.58
_cell_length_c 43.922
_cell_volume 24421.352
_citation_journal_id_ASTM JACSAT
_cod_data_source_file Wang_JACSAT_2001_1108.cif
_cod_data_source_block In16S33Zn4
_cod_original_cell_volume 24421.35
_cod_database_code 4123977

loop_
_symmetry_equiv_pos_as_xyz
x,y,z
-y+1/4,x+3/4,z+1/4
-x+1/2,-y,z+1/2
y+1/4,-x+1/4,z+3/4
x,-y,-z+1/2
y+1/4,x+3/4,-z+3/4
-x+1/2,y,-z
-y+1/4,-x+1/4,-z+1/4
-x,-y,-z
y-1/4,-x-3/4,-z-1/4
x-1/2,y,-z-1/2
-y-1/4,x-1/4,-z-3/4
-x,y,z-1/2
-y-1/4,-x-3/4,z-3/4
x-1/2,-y,z
y-1/4,x-1/4,z-1/4
x+1/2,y+1/2,z+1/2
-y+3/4,x+5/4,z+3/4
-x+1,-y+1/2,z+1
y+3/4,-x+3/4,z+5/4
x+1/2,-y+1/2,-z+1
y+3/4,x+5/4,-z+5/4
-x+1,y+1/2,-z+1/2
-y+3/4,-x+3/4,-z+3/4
-x+1/2,-y+1/2,-z+1/2
y+1/4,-x-1/4,-z+1/4
x,y+1/2,-z
-y+1/4,x+1/4,-z-1/4
-x+1/2,y+1/2,z
-y+1/4,-x-1/4,z-1/4
x,-y+1/2,z+1/2
y+1/4,x+1/4,z+1/4

loop_
_atom_site_label
_atom_site_type_symbol
_atom_site_fract_x
_atom_site_fract_y
_atom_site_fract_z
_atom_site_occupancy
_atom_site_U_iso_or_equiv
S9 S-2 0.874 0.6425 -0.0042 1 0.0
S7 S-2 0.7513 0.65 0.0626 1 0.0
S3 S-2 0.889 0.8769 0.1223 1 0.0
S1 S-2 0 0.75 0.125 1 0.0
Zn1 Zn+2 0.9452 0.8125 0.0934 1 0.0
S10 S-2 0 0.75 -0.0047 1 0.0
In4 In+3 0.825 0.821 0.1566 1 0.0
S6 S-2 0.7586 0.7656 0.1259 1 0.0
S8 S-2 0.7687 0.8838 0.1884 1 0.0
In3 In+3 0.8114 0.5877 0.0304 1 0.0
In2 In+3 0.9374 0.696 0.0285 1 0.0
In1 In+3 0.817 0.704 0.0939 1 0.0
S2 S-2 0.8812 0.7628 0.0613 1 0.0
S4 S-2 0.0034 0.8685 0.061 1 0.0
S5 S-2 0.75 0.5256 0 1 0.0
